data_7000768
loop_
_publ_author_name
'Pan, Mei'
'Zheng, Xiang-Li'
'Liu, Yu'
'Liu, Wei-Sheng'
'Su, Cheng-Yong'

_publ_section_title
;
 Structural and photoluminescent studies of lanthanide complexes with
 tripodal triRNTB (N-substituted tris(benzimidazol-2-ylmethyl)amine):
 ligand substituent, anionic and secondary ligand effects
;
_journal_issue 12
_journal_name_full 'Dalton Transactions'
_journal_page_first 2157
_journal_page_last 2169
_journal_paper_doi 10.1039/b818322h
_journal_year 2009
_chemical_formula_sum 'C55 H51 Eu N18 O21'
_chemical_formula_weight 1452.10
_chemical_name_systematic
;
?
;
_space_group_IT_number 14
_symmetry_cell_setting monoclinic
_symmetry_space_group_name_Hall '-P 2ybc'
_symmetry_space_group_name_H-M 'P 1 21/c 1'
_atom_sites_solution_hydrogens geom
_atom_sites_solution_primary direct
_atom_sites_solution_secondary difmap
_audit_creation_method SHELXL-97
_cell_angle_alpha 90.00
_cell_angle_beta 106.525(2)
_cell_angle_gamma 90.00
_cell_formula_units_Z 4
_cell_length_a 14.0075(2)
_cell_length_b 21.1128(3)
_cell_length_c 21.0118(4)
_cell_measurement_reflns_used 18471
_cell_measurement_temperature 150(2)
_cell_measurement_theta_max 29.6794
_cell_measurement_theta_min 2.7843
_cell_volume 5957.31(18)
_computing_cell_refinement
;
CrysAlis RED, Oxford Diffraction Ltd.,
Version 1.171.32.5 (release 08-05-2007 CrysAlis171 .NET)
(compiled May 8 2007,13:10:02)
;
_computing_data_collection
;
CrysAlis CCD, Oxford Diffraction Ltd.,
Version 1.171.32.5 (release 08-05-2007 CrysAlis171 .NET)
(compiled May 8 2007,13:10:02)
;
_computing_data_reduction
;
CrysAlis RED, Oxford Diffraction Ltd.,
Version 1.171.32.5 (release 08-05-2007 CrysAlis171 .NET)
(compiled May 8 2007,13:10:02)
;
_computing_structure_refinement 'SHELXL-97 (Sheldrick, 1997)'
_computing_structure_solution 'SHELXS-97 (Sheldrick, 1990)'
_diffrn_ambient_temperature 150(2)
_diffrn_detector_area_resol_mean 16.0855
_diffrn_measured_fraction_theta_full 0.990
_diffrn_measured_fraction_theta_max 0.990
_diffrn_measurement_device_type Gemini
_diffrn_radiation_monochromator graphite
_diffrn_radiation_source 'Enhance (Mo) X-ray Source'
_diffrn_radiation_type MoK\a
_diffrn_radiation_wavelength 0.71073
_diffrn_reflns_av_R_equivalents 0.0328
_diffrn_reflns_av_sigmaI/netI 0.0566
_diffrn_reflns_limit_h_max 18
_diffrn_reflns_limit_h_min -18
_diffrn_reflns_limit_k_max 27
_diffrn_reflns_limit_k_min -27
_diffrn_reflns_limit_l_max 26
_diffrn_reflns_limit_l_min -27
_diffrn_reflns_number 40752
_diffrn_reflns_theta_full 28.00
_diffrn_reflns_theta_max 28.00
_diffrn_reflns_theta_min 2.80
_exptl_absorpt_coefficient_mu 1.148
_exptl_absorpt_correction_T_max 0.6894
_exptl_absorpt_correction_T_min 0.5975
_exptl_absorpt_correction_type multi-scan
_exptl_absorpt_process_details
;
CrysAlis RED, Oxford Diffraction Ltd.,
Version 1.171.32.5 (release 08-05-2007 CrysAlis171 .NET)
(compiled May 8 2007,13:10:02)
Empirical absorption correction using spherical harmonics,
implemented in SCALE3 ABSPACK scaling algorithm.
;
_exptl_crystal_colour yellow
_exptl_crystal_density_diffrn 1.619
_exptl_crystal_density_method 'not measured'
_exptl_crystal_description Block
_exptl_crystal_F_000 2952
_exptl_crystal_size_max 0.50
_exptl_crystal_size_mid 0.40
_exptl_crystal_size_min 0.35
_refine_diff_density_max 2.277
_refine_diff_density_min -0.877
_refine_diff_density_rms 0.111
_refine_ls_extinction_method none
_refine_ls_goodness_of_fit_ref 1.067
_refine_ls_hydrogen_treatment geom
_refine_ls_matrix_type full
_refine_ls_number_parameters 807
_refine_ls_number_reflns 14242
_refine_ls_number_restraints 922
_refine_ls_restrained_S_all 1.074
_refine_ls_R_factor_all 0.0648
_refine_ls_R_factor_gt 0.0431
_refine_ls_shift/su_max 0.016
_refine_ls_shift/su_mean 0.002
_refine_ls_structure_factor_coef Fsqd
_refine_ls_weighting_details 'calc w=1/[\s^2^(Fo^2^)+(0.0760P)^2^+0.0000P] where P=(Fo^2^+2Fc^2^)/3'
_refine_ls_weighting_scheme calc
_refine_ls_wR_factor_gt 0.1177
_refine_ls_wR_factor_ref 0.1285
_reflns_number_gt 9845
_reflns_number_total 14242
_reflns_threshold_expression >2sigma(I)
_cod_data_source_file b818322h.txt
_cod_data_source_block 9
_cod_depositor_comments
;
The following automatic conversions were performed:
'_symmetry_cell_setting' value 'Monoclinic' changed to 'monoclinic'
according to '/home/saulius/struct/CIF-dictionaries/cif_core.dic'
dictionary named 'cif_core.dic' version 2.4.1 from 2010-06-29.

Automatic conversion script
Id: cif_fix_enum 1527 2010-12-29 10:47:43Z saulius 
;
_cod_original_cell_volume 5957.31(17)
_cod_original_sg_symbol_H-M P2(1)/c
_cod_database_code 7000768

loop_
_symmetry_equiv_pos_as_xyz
'x, y, z'
'-x, y+1/2, -z+1/2'
'-x, -y, -z'
'x, -y-1/2, z-1/2'

loop_
_atom_site_label
_atom_site_type_symbol
_atom_site_fract_x
_atom_site_fract_y
_atom_site_fract_z
_atom_site_U_iso_or_equiv
_atom_site_adp_type
_atom_site_occupancy
_atom_site_symmetry_multiplicity
_atom_site_calc_flag
_atom_site_refinement_flags
_atom_site_disorder_assembly
_atom_site_disorder_group
Eu1 Eu 0.306435(9) 0.323427(6) 0.088249(6) 0.02079(3) Uani 1 1 d . . .
N1 N 0.25395(15) 0.39612(10) 0.18124(10) 0.0239(5) Uani 1 1 d U C .
N2 N 0.44448(15) 0.38293(10) 0.17533(10) 0.0266(5) Uani 1 1 d U C .
N3 N 0.51495(18) 0.41383(13) 0.27905(11) 0.0386(7) Uani 1 1 d U . .
N4 N 0.18284(16) 0.41728(10) 0.04982(10) 0.0266(5) Uani 1 1 d U . .
N5 N 0.15973(16) 0.52139(10) 0.05679(11) 0.0287(5) Uani 1 1 d U C .
N6 N 0.20773(15) 0.26998(10) 0.16037(10) 0.0254(5) Uani 1 1 d U . .
N7 N 0.08527(15) 0.27154(10) 0.20941(11) 0.0279(5) Uani 1 1 d U . .
N8 N 0.05918(19) 0.24667(13) 0.00079(13) 0.0465(7) Uani 1 1 d U . .
N9 N 0.0313(2) 0.07260(13) -0.15357(14) 0.0554(8) Uani 1 1 d U . .
N10 N 0.35656(19) 0.11980(13) -0.00103(15) 0.0509(7) Uani 1 1 d U . .
N11 N 0.49475(17) 0.23663(12) 0.20949(12) 0.0380(6) Uani 1 1 d U B .
N14 N 0.24830(17) 0.26570(11) -0.14404(10) 0.0311(6) Uani 1 1 d U . .
N15 N 0.38492(16) 0.45118(11) -0.00544(11) 0.0296(6) Uani 1 1 d U . .
N16 N 0.46091(16) 0.41723(11) -0.21357(11) 0.0307(6) Uani 1 1 d U . .
C1 C 0.33174(19) 0.38740(14) 0.24546(13) 0.0299(6) Uani 1 1 d U . .
H1A H 0.3237 0.4196 0.2778 0.036 Uiso 1 1 calc R C .
H1B H 0.3255 0.3449 0.2637 0.036 Uiso 1 1 calc R . .
C2 C 0.43094(19) 0.39417(13) 0.23384(12) 0.0270(6) Uani 1 1 d U C .
C3 C 0.54449(19) 0.39722(12) 0.18283(12) 0.0251(6) Uani 1 1 d U . .
C4 C 0.59980(19) 0.39665(13) 0.13629(14) 0.0310(7) Uani 1 1 d U C .
H4A H 0.5717 0.3819 0.0922 0.037 Uiso 1 1 calc R . .
C5 C 0.6965(2) 0.41842(14) 0.15762(15) 0.0363(7) Uani 1 1 d U . .
H5A H 0.7353 0.4194 0.1272 0.044 Uiso 1 1 calc R C .
C6 C 0.7385(2) 0.43875(16) 0.22196(16) 0.0428(8) Uani 1 1 d U C .
H6A H 0.8054 0.4535 0.2347 0.051 Uiso 1 1 calc R . .
C7 C 0.6859(2) 0.43823(18) 0.26811(16) 0.0480(9) Uani 1 1 d U . .
H7A H 0.7152 0.4517 0.3125 0.058 Uiso 1 1 calc R C .
C8 C 0.5880(2) 0.41724(15) 0.24694(14) 0.0360(7) Uani 1 1 d U C .
C12 C 0.2488(2) 0.46347(12) 0.16104(13) 0.0281(6) Uani 1 1 d U . .
H12A H 0.3168 0.4811 0.1699 0.034 Uiso 1 1 calc R C .
H12B H 0.2124 0.4883 0.1867 0.034 Uiso 1 1 calc R . .
C13 C 0.19616(19) 0.46726(12) 0.08889(13) 0.0266(6) Uani 1 1 d U C .
C14 C 0.13320(19) 0.44050(13) -0.01390(13) 0.0280(6) Uani 1 1 d U . .
C15 C 0.09975(19) 0.40923(14) -0.07420(14) 0.0320(7) Uani 1 1 d U . .
H15A H 0.1073 0.3647 -0.0774 0.038 Uiso 1 1 calc R . .
C16 C 0.0551(2) 0.44525(14) -0.12949(15) 0.0372(7) Uani 1 1 d U . .
H16A H 0.0309 0.4253 -0.1715 0.045 Uiso 1 1 calc R . .
C17 C 0.0450(2) 0.51105(16) -0.12431(15) 0.0433(8) Uani 1 1 d U . .
H17A H 0.0161 0.5348 -0.1635 0.052 Uiso 1 1 calc R . .
C18 C 0.0752(2) 0.54213(14) -0.06520(14) 0.0388(7) Uani 1 1 d U . .
H18A H 0.0654 0.5864 -0.0621 0.047 Uiso 1 1 calc R . .
C19 C 0.12092(19) 0.50603(13) -0.00951(14) 0.0308(6) Uani 1 1 d U . .
C20 C 0.1654(2) 0.58523(14) 0.08489(17) 0.0470(8) Uani 1 1 d U . .
H20A H 0.1501 0.5834 0.1280 0.056 Uiso 1 1 calc R A 1
H20B H 0.1150 0.6126 0.0547 0.056 Uiso 1 1 calc R A 1
C23 C 0.15667(18) 0.37501(13) 0.18730(13) 0.0270(6) Uani 1 1 d U . .
H23A H 0.1028 0.3927 0.1502 0.032 Uiso 1 1 calc R C .
H23B H 0.1474 0.3910 0.2294 0.032 Uiso 1 1 calc R . .
C24 C 0.15032(18) 0.30493(13) 0.18604(12) 0.0248(6) Uani 1 1 d U C .
C25 C 0.17906(19) 0.20723(13) 0.16861(13) 0.0277(6) Uani 1 1 d U . .
C26 C 0.2175(2) 0.14980(14) 0.15466(14) 0.0362(7) Uani 1 1 d U . .
H26A H 0.2701 0.1482 0.1345 0.043 Uiso 1 1 calc R . .
C27 C 0.1760(3) 0.09524(14) 0.17131(17) 0.0477(9) Uani 1 1 d U . .
H27A H 0.2008 0.0554 0.1622 0.057 Uiso 1 1 calc R . .
C28 C 0.0978(3) 0.09690(15) 0.20147(17) 0.0506(9) Uani 1 1 d U . .
H28A H 0.0701 0.0584 0.2114 0.061 Uiso 1 1 calc R . .
C29 C 0.0608(2) 0.15469(16) 0.21682(16) 0.0453(8) Uani 1 1 d U . .
H29A H 0.0095 0.1569 0.2381 0.054 Uiso 1 1 calc R . .
C30 C 0.1028(2) 0.20742(13) 0.19936(13) 0.0307(7) Uani 1 1 d U . .
C31 C 0.0111(2) 0.29547(16) 0.24005(14) 0.0381(7) Uani 1 1 d U . .
H31A H 0.0400 0.3319 0.2688 0.046 Uiso 1 1 calc R . .
H31B H -0.0036 0.2619 0.2688 0.046 Uiso 1 1 calc R . .
C32 C -0.0827(3) 0.3157(2) 0.1926(2) 0.0723(12) Uani 1 1 d U . .
H32A H -0.1294 0.3271 0.2185 0.087 Uiso 1 1 calc R . .
H32B H -0.0690 0.3550 0.1710 0.087 Uiso 1 1 calc R . .
C33 C -0.1334(4) 0.2731(3) 0.1415(3) 0.0991(15) Uiso 1 1 d U . .
H33A H -0.1924 0.2940 0.1126 0.149 Uiso 1 1 calc R . .
H33B H -0.1540 0.2354 0.1614 0.149 Uiso 1 1 calc R . .
H33C H -0.0888 0.2606 0.1153 0.149 Uiso 1 1 calc R . .
C34 C 0.2150(2) 0.18756(12) 0.00247(13) 0.0288(6) Uani 1 1 d U . .
C35 C 0.1088(2) 0.19522(14) -0.02307(14) 0.0336(7) Uani 1 1 d U . .
C36 C 0.0493(2) 0.15671(15) -0.07158(15) 0.0412(8) Uani 1 1 d U . .
H36A H -0.0209 0.1623 -0.0855 0.049 Uiso 1 1 calc R . .
C37 C 0.0927(2) 0.11053(14) -0.09921(14) 0.0389(8) Uani 1 1 d U . .
C38 C 0.1937(2) 0.09930(14) -0.07742(13) 0.0369(8) Uani 1 1 d U . .
H38A H 0.2229 0.0670 -0.0973 0.044 Uiso 1 1 calc R . .
C39 C 0.2509(2) 0.13510(13) -0.02702(13) 0.0324(7) Uani 1 1 d U . .
C46 C 0.32053(17) 0.35375(12) -0.06809(12) 0.0217(6) Uani 1 1 d U . .
C47 C 0.37616(18) 0.41155(12) -0.06230(12) 0.0232(6) Uani 1 1 d U . .
C48 C 0.42016(19) 0.43258(13) -0.10910(13) 0.0273(6) Uani 1 1 d U . .
H48A H 0.4563 0.4713 -0.1029 0.033 Uiso 1 1 calc R . .
C49 C 0.41086(19) 0.39651(12) -0.16532(12) 0.0270(6) Uani 1 1 d U . .
C50 C 0.35494(19) 0.34123(13) -0.17699(13) 0.0265(6) Uani 1 1 d U . .
H50A H 0.3485 0.3169 -0.2160 0.032 Uiso 1 1 calc R . .
C51 C 0.30972(18) 0.32303(11) -0.13080(12) 0.0223(6) Uani 1 1 d U . .
O1 O 0.27117(14) 0.22152(9) 0.04642(9) 0.0311(5) Uani 1 1 d U . .
O2 O 0.10521(16) 0.29318(10) 0.02636(10) 0.0422(6) Uani 1 1 d U . .
O3 O -0.03085(19) 0.24092(14) -0.00596(16) 0.0831(10) Uani 1 1 d U . .
O4 O -0.0585(2) 0.07724(14) -0.16512(15) 0.0839(10) Uani 1 1 d U . .
O5 O 0.0732(2) 0.03872(12) -0.18452(12) 0.0679(8) Uani 1 1 d U . .
O6 O 0.4013(2) 0.10426(16) -0.04109(16) 0.0897(10) Uani 1 1 d U . .
O7 O 0.39438(17) 0.11907(12) 0.05829(14) 0.0654(8) Uani 1 1 d U . .
O8 O 0.45804(13) 0.28527(8) 0.07776(9) 0.0278(5) Uani 1 1 d U . .
O9 O 0.40700(13) 0.25230(9) 0.18868(9) 0.0302(5) Uani 1 1 d U . .
O10 O 0.53717(18) 0.23614(14) 0.26927(11) 0.0616(8) Uani 1 1 d U . .
O15 O 0.28298(12) 0.33142(8) -0.02514(8) 0.0225(4) Uani 1 1 d U . .
O16 O 0.38400(14) 0.42752(9) 0.04833(9) 0.0332(5) Uani 1 1 d U . .
O17 O 0.39554(17) 0.50864(10) -0.01110(10) 0.0453(6) Uani 1 1 d U . .
O18 O 0.52083(15) 0.46064(10) -0.19780(10) 0.0417(5) Uani 1 1 d U . .
O19 O 0.44032(17) 0.39088(10) -0.26719(10) 0.0488(6) Uani 1 1 d DU . .
O20 O 0.27946(17) 0.22010(9) -0.16692(11) 0.0461(6) Uani 1 1 d U . .
O21 O 0.16718(15) 0.26692(10) -0.13299(10) 0.0432(6) Uani 1 1 d U . .
C40 C 0.52153(19) 0.24249(14) 0.09783(14) 0.0314(7) Uani 1 1 d U B .
C41 C 0.5462(2) 0.21599(15) 0.16335(15) 0.0394(8) Uani 1 1 d U . .
C45 C 0.5795(2) 0.21606(17) 0.05848(16) 0.0495(8) Uani 1 1 d U . .
N13 N 0.5641(2) 0.23634(15) -0.01011(14) 0.0611(8) Uani 1 1 d U B .
C42 C 0.6279(4) 0.1815(2) 0.1955(3) 0.0295(12) Uiso 0.50 1 d P B 1
H42A H 0.6450 0.1731 0.2418 0.035 Uiso 0.50 1 calc PR B 1
C43 C 0.6848(5) 0.1595(3) 0.1550(3) 0.0407(15) Uiso 0.50 1 d P B 1
C44 C 0.6680(5) 0.1814(3) 0.0917(3) 0.0373(14) Uiso 0.50 1 d P B 1
H44A H 0.7163 0.1736 0.0688 0.045 Uiso 0.50 1 calc PR B 1
N12 N 0.7650(4) 0.1145(3) 0.1828(3) 0.0538(15) Uiso 0.50 1 d P B 1
O11 O 0.7710(4) 0.0921(2) 0.2367(3) 0.0623(14) Uiso 0.50 1 d P B 1
O12 O 0.8120(5) 0.0966(3) 0.1449(3) 0.0864(19) Uiso 0.50 1 d P B 1
O13 O 0.6357(3) 0.2266(2) -0.0326(2) 0.0628(12) Uiso 0.60 1 d P B 1
O14 O 0.4840(3) 0.2534(2) -0.0415(2) 0.0607(11) Uiso 0.60 1 d P B 1
C42' C 0.6048(4) 0.1565(3) 0.1754(3) 0.0375(14) Uiso 0.50 1 d P B 2
H42' H 0.6154 0.1363 0.2172 0.045 Uiso 0.50 1 calc PR B 2
C43' C 0.6438(4) 0.1298(3) 0.1304(3) 0.0366(13) Uiso 0.50 1 d P B 2
C44' C 0.6309(4) 0.1565(3) 0.0682(3) 0.0395(14) Uiso 0.50 1 d P B 2
H44B H 0.6542 0.1369 0.0348 0.047 Uiso 0.50 1 calc PR B 2
N12' N 0.7003(5) 0.0717(3) 0.1473(3) 0.0678(18) Uiso 0.50 1 d P B 2
O11' O 0.7147(4) 0.0477(3) 0.2027(3) 0.0709(15) Uiso 0.50 1 d P B 2
O12' O 0.7372(5) 0.0495(3) 0.1068(3) 0.093(2) Uiso 0.50 1 d P B 2
O13' O 0.5988(5) 0.2118(3) -0.0500(3) 0.0569(17) Uiso 0.40 1 d P B 2
O14' O 0.5344(6) 0.2940(5) -0.0219(4) 0.096(3) Uiso 0.40 1 d P B 2
N17 N 0.8699(5) 0.2946(3) -0.1845(3) 0.162(2) Uiso 1 1 d . . .
C52 C 0.8226(4) 0.2553(3) -0.1681(3) 0.1024(18) Uiso 1 1 d . . .
C53 C 0.7619(4) 0.2101(3) -0.1449(3) 0.0931(16) Uiso 1 1 d . . .
H53A H 0.7473 0.1737 -0.1750 0.140 Uiso 1 1 calc R . .
H53B H 0.6994 0.2304 -0.1439 0.140 Uiso 1 1 calc R . .
H53C H 0.7979 0.1959 -0.1001 0.140 Uiso 1 1 calc R . .
N18 N 0.8146(6) 0.0607(7) -0.0362(6) 0.346 Uiso 1 1 d D . .
C54 C 0.8874(8) 0.0463(6) -0.0141(6) 0.274(6) Uiso 1 1 d D . .
C55 C 0.9357(6) 0.0768(4) 0.0431(4) 0.189(4) Uiso 1 1 d D . .
H55A H 0.9873 0.0490 0.0704 0.283 Uiso 1 1 calc R . .
H55B H 0.8881 0.0878 0.0675 0.283 Uiso 1 1 calc R . .
H55C H 0.9667 0.1154 0.0324 0.283 Uiso 1 1 calc R . .
C9 C 0.5280(4) 0.4122(2) 0.3532(3) 0.0262(11) Uiso 0.50 1 d P C 1
H9A H 0.5896 0.3888 0.3759 0.031 Uiso 0.50 1 calc PR C 1
H9B H 0.4709 0.3901 0.3622 0.031 Uiso 0.50 1 calc PR C 1
C10 C 0.5344(4) 0.4803(3) 0.3794(3) 0.0349(13) Uiso 0.50 1 d P C 1
H10A H 0.5562 0.4791 0.4285 0.042 Uiso 0.50 1 calc PR C 1
H10B H 0.5861 0.5031 0.3647 0.042 Uiso 0.50 1 calc PR C 1
C11 C 0.4429(4) 0.5156(3) 0.3583(3) 0.0367(14) Uiso 0.50 1 d P C 1
H11A H 0.4540 0.5587 0.3760 0.055 Uiso 0.50 1 calc PR C 1
H11B H 0.3921 0.4949 0.3748 0.055 Uiso 0.50 1 calc PR C 1
H11C H 0.4203 0.5171 0.3097 0.055 Uiso 0.50 1 calc PR C 1
C9' C 0.5256(5) 0.4540(3) 0.3452(3) 0.0450(16) Uiso 0.50 1 d P C 2
H9'A H 0.5606 0.4944 0.3434 0.054 Uiso 0.50 1 calc PR C 2
H9'B H 0.4592 0.4636 0.3506 0.054 Uiso 0.50 1 calc PR C 2
C10' C 0.5830(6) 0.4149(4) 0.3999(4) 0.064(2) Uiso 0.50 1 d P C 2
H10C H 0.6464 0.4019 0.3918 0.077 Uiso 0.50 1 calc PR C 2
H10D H 0.5450 0.3762 0.4037 0.077 Uiso 0.50 1 calc PR C 2
C11' C 0.6038(6) 0.4531(4) 0.4632(4) 0.075(2) Uiso 0.50 1 d P C 2
H11D H 0.6440 0.4278 0.5003 0.112 Uiso 0.50 1 calc PR C 2
H11E H 0.5407 0.4645 0.4717 0.112 Uiso 0.50 1 calc PR C 2
H11F H 0.6401 0.4917 0.4587 0.112 Uiso 0.50 1 calc PR C 2
C21 C 0.2713(4) 0.6146(3) 0.0952(3) 0.0424(12) Uiso 0.60 1 d P D 1
H21A H 0.2786 0.6521 0.1246 0.051 Uiso 0.60 1 calc PR D 1
H21B H 0.3224 0.5832 0.1175 0.051 Uiso 0.60 1 calc PR D 1
C22 C 0.2894(5) 0.6347(4) 0.0289(4) 0.075(2) Uiso 0.60 1 d P D 1
H22A H 0.3569 0.6519 0.0374 0.112 Uiso 0.60 1 calc PR D 1
H22B H 0.2408 0.6672 0.0075 0.112 Uiso 0.60 1 calc PR D 1
H22C H 0.2820 0.5978 -0.0004 0.112 Uiso 0.60 1 calc PR D 1
C21' C 0.2319(7) 0.6286(5) 0.0599(5) 0.058(2) Uiso 0.40 1 d P D 2
H21C H 0.2220 0.6210 0.0119 0.069 Uiso 0.40 1 calc PR D 2
H21D H 0.2146 0.6732 0.0658 0.069 Uiso 0.40 1 calc PR D 2
C22' C 0.3267(9) 0.6180(7) 0.0931(6) 0.089(4) Uiso 0.40 1 d P D 2
H22D H 0.3697 0.6462 0.0765 0.134 Uiso 0.40 1 calc PR D 2
H22E H 0.3437 0.5738 0.0869 0.134 Uiso 0.40 1 calc PR D 2
H22F H 0.3364 0.6261 0.1405 0.134 Uiso 0.40 1 calc PR D 2

loop_
_atom_site_aniso_label
_atom_site_aniso_U_11
_atom_site_aniso_U_22
_atom_site_aniso_U_33
_atom_site_aniso_U_23
_atom_site_aniso_U_13
_atom_site_aniso_U_12
Eu1 0.02519(6) 0.01896(6) 0.01822(5) -0.00064(5) 0.00619(4) -0.00033(5)
N1 0.0304(10) 0.0231(10) 0.0184(9) -0.0004(8) 0.0070(8) -0.0018(8)
N2 0.0318(10) 0.0248(11) 0.0222(10) -0.0022(9) 0.0060(8) -0.0044(9)
N3 0.0366(12) 0.0552(15) 0.0201(11) -0.0041(11) 0.0017(9) -0.0029(11)
N4 0.0337(10) 0.0204(10) 0.0251(10) -0.0013(9) 0.0073(9) 0.0030(9)
N5 0.0370(10) 0.0198(10) 0.0326(11) -0.0024(9) 0.0150(9) 0.0008(9)
N6 0.0288(10) 0.0218(10) 0.0256(10) 0.0024(9) 0.0079(8) -0.0004(8)
N7 0.0277(10) 0.0294(11) 0.0283(10) 0.0051(9) 0.0108(8) 0.0028(9)
N8 0.0427(13) 0.0453(14) 0.0453(14) -0.0051(13) 0.0024(11) 0.0034(12)
N9 0.0745(17) 0.0336(13) 0.0436(15) -0.0033(12) -0.0066(14) -0.0131(13)
N10 0.0428(13) 0.0477(15) 0.0669(16) -0.0171(13) 0.0231(12) -0.0079(12)
N11 0.0323(11) 0.0451(13) 0.0336(12) 0.0106(11) 0.0045(10) 0.0031(10)
N14 0.0456(12) 0.0297(11) 0.0208(10) -0.0050(9) 0.0138(9) -0.0139(10)
N15 0.0367(11) 0.0267(11) 0.0248(10) -0.0030(9) 0.0080(9) -0.0047(9)
N16 0.0394(11) 0.0284(11) 0.0285(10) 0.0004(9) 0.0164(9) -0.0031(9)
C1 0.0332(12) 0.0346(14) 0.0232(12) -0.0007(11) 0.0100(10) 0.0003(11)
C2 0.0326(12) 0.0283(13) 0.0186(11) 0.0013(10) 0.0048(10) 0.0009(10)
C3 0.0281(11) 0.0214(12) 0.0249(11) -0.0002(10) 0.0060(10) -0.0058(10)
C4 0.0328(12) 0.0306(14) 0.0306(13) -0.0026(11) 0.0106(11) -0.0063(11)
C5 0.0295(12) 0.0386(15) 0.0418(15) 0.0052(13) 0.0117(11) -0.0012(12)
C6 0.0276(13) 0.0511(17) 0.0476(16) -0.0036(15) 0.0073(12) -0.0051(13)
C7 0.0336(14) 0.068(2) 0.0381(15) -0.0118(15) 0.0027(13) -0.0098(14)
C8 0.0351(13) 0.0458(16) 0.0271(13) 0.0002(12) 0.0091(11) 0.0007(12)
C12 0.0378(13) 0.0195(12) 0.0278(12) -0.0065(10) 0.0107(10) -0.0004(10)
C13 0.0324(11) 0.0214(12) 0.0289(12) 0.0001(10) 0.0133(10) 0.0034(10)
C14 0.0297(11) 0.0235(12) 0.0326(12) 0.0043(11) 0.0119(10) 0.0047(10)
C15 0.0327(12) 0.0316(14) 0.0316(13) -0.0022(12) 0.0088(11) 0.0113(11)
C16 0.0375(13) 0.0417(15) 0.0308(13) 0.0015(13) 0.0071(11) 0.0154(12)
C17 0.0461(15) 0.0524(18) 0.0336(14) 0.0145(13) 0.0148(12) 0.0168(14)
C18 0.0456(14) 0.0340(15) 0.0397(14) 0.0123(12) 0.0168(12) 0.0190(12)
C19 0.0299(12) 0.0303(13) 0.0348(13) 0.0011(11) 0.0134(10) 0.0034(11)
C20 0.0678(17) 0.0275(15) 0.0568(17) -0.0041(14) 0.0358(14) 0.0010(14)
C23 0.0301(11) 0.0313(13) 0.0215(11) -0.0016(10) 0.0107(9) -0.0020(10)
C24 0.0266(11) 0.0288(12) 0.0199(11) 0.0063(10) 0.0082(9) 0.0023(10)
C25 0.0320(12) 0.0268(13) 0.0244(12) 0.0066(11) 0.0082(10) 0.0030(11)
C26 0.0506(15) 0.0287(14) 0.0314(13) 0.0032(12) 0.0153(12) 0.0011(13)
C27 0.0712(18) 0.0221(14) 0.0540(17) 0.0078(14) 0.0244(15) 0.0038(14)
C28 0.0705(18) 0.0294(15) 0.0576(17) 0.0086(14) 0.0275(15) -0.0073(14)
C29 0.0447(14) 0.0462(16) 0.0529(16) 0.0246(14) 0.0267(12) 0.0085(13)
C30 0.0339(12) 0.0299(13) 0.0272(12) 0.0063(11) 0.0071(10) 0.0006(11)
C31 0.0374(13) 0.0454(16) 0.0382(14) 0.0017(13) 0.0217(11) 0.0042(13)
C32 0.0586(19) 0.096(3) 0.067(2) 0.007(2) 0.0252(17) 0.0236(19)
C34 0.0393(13) 0.0237(13) 0.0228(12) 0.0045(10) 0.0082(10) -0.0064(11)
C35 0.0451(14) 0.0240(12) 0.0284(13) -0.0013(11) 0.0048(12) 0.0027(12)
C36 0.0450(15) 0.0322(14) 0.0363(15) 0.0018(13) -0.0047(13) -0.0044(13)
C37 0.0552(16) 0.0266(14) 0.0279(13) -0.0012(12) 0.0004(12) -0.0085(13)
C38 0.0570(16) 0.0248(13) 0.0305(14) -0.0019(11) 0.0150(12) -0.0080(12)
C39 0.0418(13) 0.0258(13) 0.0322(13) -0.0036(11) 0.0150(11) -0.0103(11)
C46 0.0245(10) 0.0208(12) 0.0200(11) 0.0013(10) 0.0065(9) 0.0004(9)
C47 0.0290(11) 0.0213(12) 0.0181(11) -0.0016(10) 0.0049(9) -0.0016(10)
C48 0.0315(12) 0.0239(12) 0.0274(12) -0.0011(11) 0.0099(10) -0.0062(10)
C49 0.0331(12) 0.0275(13) 0.0228(11) 0.0031(10) 0.0117(10) 0.0014(11)
C50 0.0326(12) 0.0270(13) 0.0195(11) -0.0040(10) 0.0066(10) -0.0018(10)
C51 0.0268(11) 0.0186(11) 0.0223(11) -0.0021(10) 0.0084(9) -0.0016(9)
O1 0.0422(10) 0.0253(9) 0.0233(9) -0.0004(8) 0.0054(8) -0.0090(8)
O2 0.0591(12) 0.0250(10) 0.0387(11) -0.0014(9) 0.0077(10) 0.0008(10)
O3 0.0473(14) 0.0830(18) 0.111(2) -0.0318(17) 0.0097(15) 0.0100(14)
O4 0.0701(16) 0.0733(17) 0.0814(19) -0.0242(16) -0.0220(15) -0.0120(15)
O5 0.1031(19) 0.0476(14) 0.0427(13) -0.0164(12) 0.0042(13) -0.0104(14)
O6 0.0746(16) 0.100(2) 0.110(2) -0.0246(18) 0.0528(15) 0.0020(16)
O7 0.0465(13) 0.0626(15) 0.0742(16) -0.0272(14) -0.0036(12) 0.0116(12)
O8 0.0297(8) 0.0264(9) 0.0261(9) -0.0024(8) 0.0061(7) -0.0014(8)
O9 0.0319(9) 0.0298(10) 0.0289(9) 0.0036(8) 0.0086(7) 0.0040(8)
O10 0.0520(13) 0.0945(18) 0.0281(11) 0.0111(12) -0.0051(10) -0.0040(13)
O15 0.0253(8) 0.0228(9) 0.0203(8) -0.0001(7) 0.0079(7) -0.0005(7)
O16 0.0430(10) 0.0338(10) 0.0233(9) -0.0029(8) 0.0104(8) -0.0070(8)
O17 0.0763(13) 0.0312(11) 0.0334(10) -0.0081(9) 0.0236(10) -0.0109(10)
O18 0.0498(11) 0.0412(12) 0.0383(10) -0.0011(9) 0.0191(9) -0.0181(9)
O19 0.0760(13) 0.0479(13) 0.0343(10) -0.0133(10) 0.0349(9) -0.0208(11)
O20 0.0681(13) 0.0260(10) 0.0505(11) -0.0140(9) 0.0272(10) -0.0072(10)
O21 0.0489(11) 0.0465(12) 0.0376(10) -0.0120(10) 0.0176(9) -0.0224(10)
C40 0.0268(11) 0.0348(14) 0.0323(13) 0.0074(12) 0.0080(10) 0.0027(11)
C41 0.0289(12) 0.0499(17) 0.0420(14) 0.0183(13) 0.0145(11) 0.0110(12)
C45 0.0499(15) 0.0554(18) 0.0533(16) 0.0183(15) 0.0313(13) 0.0229(14)
N13 0.0627(14) 0.0743(19) 0.0639(15) 0.0243(14) 0.0466(12) 0.0350(14)

loop_
_atom_type_symbol
_atom_type_description
_atom_type_scat_dispersion_real
_atom_type_scat_dispersion_imag
_atom_type_scat_source
C C 0.0033 0.0016 'International Tables Vol C Tables 4.2.6.8 and 6.1.1.4'
H H 0.0000 0.0000 'International Tables Vol C Tables 4.2.6.8 and 6.1.1.4'
N N 0.0061 0.0033 'International Tables Vol C Tables 4.2.6.8 and 6.1.1.4'
O O 0.0106 0.0060 'International Tables Vol C Tables 4.2.6.8 and 6.1.1.4'
Eu Eu -0.1578 3.6682 'International Tables Vol C Tables 4.2.6.8 and 6.1.1.4'

loop_
_geom_angle_atom_site_label_1
_geom_angle_atom_site_label_2
_geom_angle_atom_site_label_3
_geom_angle
_geom_angle_site_symmetry_1
_geom_angle_site_symmetry_3
_geom_angle_publ_flag
O15 Eu1 O1 74.09(6) . . ?
O15 Eu1 O8 78.18(6) . . ?
O1 Eu1 O8 75.32(6) . . ?
O15 Eu1 N2 123.54(6) . . ?
O1 Eu1 N2 139.04(6) . . ?
O8 Eu1 N2 73.57(6) . . ?
O15 Eu1 N6 133.80(6) . . ?
O1 Eu1 N6 74.08(7) . . ?
O8 Eu1 N6 123.81(6) . . ?
N2 Eu1 N6 102.41(7) . . ?
O15 Eu1 N4 74.83(6) . . ?
O1 Eu1 N4 122.43(6) . . ?
O8 Eu1 N4 140.72(7) . . ?
N2 Eu1 N4 98.48(6) . . ?
N6 Eu1 N4 95.44(7) . . ?
O15 Eu1 O9 138.51(6) . . ?
O1 Eu1 O9 77.51(6) . . ?
O8 Eu1 O9 65.68(6) . . ?
N2 Eu1 O9 65.73(6) . . ?
N6 Eu1 O9 62.39(6) . . ?
N4 Eu1 O9 146.65(6) . . ?
O15 Eu1 O16 64.62(6) . . ?
O1 Eu1 O16 134.43(6) . . ?
O8 Eu1 O16 78.11(6) . . ?
N2 Eu1 O16 62.31(6) . . ?
N6 Eu1 O16 150.58(6) . . ?
N4 Eu1 O16 64.74(6) . . ?
O9 Eu1 O16 122.81(5) . . ?
O15 Eu1 N1 134.68(6) . . ?
O1 Eu1 N1 135.72(7) . . ?
O8 Eu1 N1 133.93(6) . . ?
N2 Eu1 N1 61.39(7) . . ?
N6 Eu1 N1 61.97(7) . . ?
N4 Eu1 N1 60.40(6) . . ?
O9 Eu1 N1 86.51(6) . . ?
O16 Eu1 N1 88.79(6) . . ?
O15 Eu1 O2 73.24(6) . . ?
O1 Eu1 O2 62.54(6) . . ?
O8 Eu1 O2 133.89(6) . . ?
N2 Eu1 O2 152.43(7) . . ?
N6 Eu1 O2 62.63(6) . . ?
N4 Eu1 O2 62.64(6) . . ?
O9 Eu1 O2 118.33(6) . . ?
O16 Eu1 O2 118.72(6) . . ?
N1 Eu1 O2 91.14(6) . . ?
C23 N1 C12 110.2(2) . . ?
C23 N1 C1 110.0(2) . . ?
C12 N1 C1 110.0(2) . . ?
C23 N1 Eu1 109.52(14) . . ?
C12 N1 Eu1 109.53(15) . . ?
C1 N1 Eu1 107.56(15) . . ?
C2 N2 C3 105.2(2) . . ?
C2 N2 Eu1 118.15(17) . . ?
C3 N2 Eu1 135.26(17) . . ?
C2 N3 C8 106.9(2) . . ?
C2 N3 C9 122.8(3) . . ?
C8 N3 C9 127.9(3) . . ?
C2 N3 C9' 128.5(3) . . ?
C8 N3 C9' 119.9(3) . . ?
C9 N3 C9' 33.4(3) . . ?
C13 N4 C14 104.9(2) . . ?
C13 N4 Eu1 116.90(15) . . ?
C14 N4 Eu1 131.61(17) . . ?
C13 N5 C19 106.8(2) . . ?
C13 N5 C20 127.4(2) . . ?
C19 N5 C20 125.6(2) . . ?
C24 N6 C25 104.4(2) . . ?
C24 N6 Eu1 119.16(17) . . ?
C25 N6 Eu1 134.54(18) . . ?
C24 N7 C30 106.5(2) . . ?
C24 N7 C31 128.2(2) . . ?
C30 N7 C31 125.3(2) . . ?
O2 N8 O3 121.8(3) . . ?
O2 N8 C35 120.8(3) . . ?
O3 N8 C35 117.4(3) . . ?
O4 N9 O5 124.5(3) . . ?
O4 N9 C37 117.3(3) . . ?
O5 N9 C37 118.2(3) . . ?
O7 N10 O6 123.0(3) . . ?
O7 N10 C39 119.3(3) . . ?
O6 N10 C39 117.6(3) . . ?
O9 N11 O10 120.7(3) . . ?
O9 N11 C41 119.2(2) . . ?
O10 N11 C41 120.0(2) . . ?
O20 N14 O21 123.4(2) . . ?
O20 N14 C51 118.3(2) . . ?
O21 N14 C51 118.3(2) . . ?
O17 N15 O16 121.2(2) . . ?
O17 N15 C47 118.5(2) . . ?
O16 N15 C47 120.3(2) . . ?
O19 N16 O18 123.9(2) . . ?
O19 N16 C49 118.3(2) . . ?
O18 N16 C49 117.8(2) . . ?
C2 C1 N1 108.5(2) . . ?
C2 C1 H1A 110.0 . . ?
N1 C1 H1A 110.0 . . ?
C2 C1 H1B 110.0 . . ?
N1 C1 H1B 110.0 . . ?
H1A C1 H1B 108.4 . . ?
N2 C2 N3 112.6(2) . . ?
N2 C2 C1 121.7(2) . . ?
N3 C2 C1 125.7(2) . . ?
C8 C3 N2 109.1(2) . . ?
C8 C3 C4 120.2(2) . . ?
N2 C3 C4 130.6(2) . . ?
C5 C4 C3 117.0(3) . . ?
C5 C4 H4A 121.5 . . ?
C3 C4 H4A 121.5 . . ?
C4 C5 C6 121.8(3) . . ?
C4 C5 H5A 119.1 . . ?
C6 C5 H5A 119.1 . . ?
C7 C6 C5 121.6(3) . . ?
C7 C6 H6A 119.2 . . ?
C5 C6 H6A 119.2 . . ?
C6 C7 C8 117.1(3) . . ?
C6 C7 H7A 121.5 . . ?
C8 C7 H7A 121.5 . . ?
C3 C8 N3 106.2(2) . . ?
C3 C8 C7 122.2(3) . . ?
N3 C8 C7 131.5(3) . . ?
N1 C12 C13 108.3(2) . . ?
N1 C12 H12A 110.0 . . ?
C13 C12 H12A 110.0 . . ?
N1 C12 H12B 110.0 . . ?
C13 C12 H12B 110.0 . . ?
H12A C12 H12B 108.4 . . ?
N4 C13 N5 113.6(2) . . ?
N4 C13 C12 122.2(2) . . ?
N5 C13 C12 124.2(2) . . ?
C15 C14 C19 121.0(2) . . ?
C15 C14 N4 130.5(2) . . ?
C19 C14 N4 108.5(2) . . ?
C16 C15 C14 117.5(3) . . ?
C16 C15 H15A 121.3 . . ?
C14 C15 H15A 121.3 . . ?
C15 C16 C17 120.8(3) . . ?
C15 C16 H16A 119.6 . . ?
C17 C16 H16A 119.6 . . ?
C18 C17 C16 122.4(3) . . ?
C18 C17 H17A 118.8 . . ?
C16 C17 H17A 118.8 . . ?
C17 C18 C19 116.9(3) . . ?
C17 C18 H18A 121.5 . . ?
C19 C18 H18A 121.5 . . ?
N5 C19 C18 132.4(3) . . ?
N5 C19 C14 106.1(2) . . ?
C18 C19 C14 121.5(3) . . ?
N5 C20 C21' 112.8(5) . . ?
N5 C20 C21 111.2(3) . . ?
C21' C20 C21 31.8(4) . . ?
N5 C20 H20A 109.4 . . ?
C21' C20 H20A 131.4 . . ?
C21 C20 H20A 109.4 . . ?
N5 C20 H20B 109.4 . . ?
C21' C20 H20B 79.6 . . ?
C21 C20 H20B 109.4 . . ?
H20A C20 H20B 108.0 . . ?
N1 C23 C24 110.6(2) . . ?
N1 C23 H23A 109.5 . . ?
C24 C23 H23A 109.5 . . ?
N1 C23 H23B 109.5 . . ?
C24 C23 H23B 109.5 . . ?
H23A C23 H23B 108.1 . . ?
N6 C24 N7 114.3(2) . . ?
N6 C24 C23 121.8(2) . . ?
N7 C24 C23 123.9(2) . . ?
C26 C25 C30 119.5(3) . . ?
C26 C25 N6 130.7(3) . . ?
C30 C25 N6 109.6(2) . . ?
C27 C26 C25 117.3(3) . . ?
C27 C26 H26A 121.3 . . ?
C25 C26 H26A 121.3 . . ?
C26 C27 C28 121.9(3) . . ?
C26 C27 H27A 119.0 . . ?
C28 C27 H27A 119.0 . . ?
C29 C28 C27 120.7(3) . . ?
C29 C28 H28A 119.7 . . ?
C27 C28 H28A 119.7 . . ?
C30 C29 C28 115.8(3) . . ?
C30 C29 H29A 122.1 . . ?
C28 C29 H29A 122.1 . . ?
C29 C30 C25 124.7(3) . . ?
C29 C30 N7 130.0(3) . . ?
C25 C30 N7 105.2(2) . . ?
N7 C31 C32 114.4(3) . . ?
N7 C31 H31A 108.7 . . ?
C32 C31 H31A 108.7 . . ?
N7 C31 H31B 108.7 . . ?
C32 C31 H31B 108.7 . . ?
H31A C31 H31B 107.6 . . ?
C33 C32 C31 119.0(4) . . ?
C33 C32 H32A 107.6 . . ?
C31 C32 H32A 107.6 . . ?
C33 C32 H32B 107.6 . . ?
C31 C32 H32B 107.6 . . ?
H32A C32 H32B 107.0 . . ?
C32 C33 H33A 109.5 . . ?
C32 C33 H33B 109.5 . . ?
H33A C33 H33B 109.5 . . ?
C32 C33 H33C 109.5 . . ?
H33A C33 H33C 109.5 . . ?
H33B C33 H33C 109.5 . . ?
O1 C34 C39 122.6(3) . . ?
O1 C34 C35 125.1(3) . . ?
C39 C34 C35 112.3(2) . . ?
C36 C35 C34 123.4(3) . . ?
C36 C35 N8 116.5(3) . . ?
C34 C35 N8 120.0(2) . . ?
C37 C36 C35 119.1(3) . . ?
C37 C36 H36A 120.5 . . ?
C35 C36 H36A 120.5 . . ?
C36 C37 C38 121.5(3) . . ?
C36 C37 N9 119.4(3) . . ?
C38 C37 N9 119.1(3) . . ?
C39 C38 C37 119.0(3) . . ?
C39 C38 H38A 120.5 . . ?
C37 C38 H38A 120.5 . . ?
C38 C39 C34 124.5(3) . . ?
C38 C39 N10 118.5(3) . . ?
C34 C39 N10 116.9(2) . . ?
O15 C46 C47 125.9(2) . . ?
O15 C46 C51 122.1(2) . . ?
C47 C46 C51 112.0(2) . . ?
C48 C47 C46 123.9(2) . . ?
C48 C47 N15 117.3(2) . . ?
C46 C47 N15 118.8(2) . . ?
C47 C48 C49 118.8(2) . . ?
C47 C48 H48A 120.6 . . ?
C49 C48 H48A 120.6 . . ?
C48 C49 C50 121.8(3) . . ?
C48 C49 N16 118.9(2) . . ?
C50 C49 N16 119.3(2) . . ?
C51 C50 C49 117.8(2) . . ?
C51 C50 H50A 121.1 . . ?
C49 C50 H50A 121.1 . . ?
C50 C51 C46 125.4(2) . . ?
C50 C51 N14 117.8(2) . . ?
C46 C51 N14 116.7(2) . . ?
C34 O1 Eu1 146.04(17) . . ?
N8 O2 Eu1 136.30(18) . . ?
C40 O8 Eu1 142.42(19) . . ?
N11 O9 Eu1 133.57(17) . . ?
C46 O15 Eu1 143.03(15) . . ?
N15 O16 Eu1 136.38(15) . . ?
O8 C40 C45 123.6(3) . . ?
O8 C40 C41 123.9(3) . . ?
C45 C40 C41 112.5(3) . . ?
C42 C41 N11 109.9(3) . . ?
C42 C41 C40 128.6(4) . . ?
N11 C41 C40 120.1(2) . . ?
C42 C41 C42' 27.9(3) . . ?
N11 C41 C42' 120.2(3) . . ?
C40 C41 C42' 117.8(4) . . ?
C40 C45 C44' 127.2(4) . . ?
C40 C45 C44 118.2(4) . . ?
C44' C45 C44 32.5(3) . . ?
C40 C45 N13 120.6(3) . . ?
C44' C45 N13 109.0(4) . . ?
C44 C45 N13 119.6(4) . . ?
O14 N13 O13' 104.5(4) . . ?
O14 N13 O13 125.3(4) . . ?
O13' N13 O13 29.6(3) . . ?
O14 N13 O14' 53.3(4) . . ?
O13' N13 O14' 116.5(6) . . ?
O13 N13 O14' 109.5(5) . . ?
O14 N13 C45 119.3(3) . . ?
O13' N13 C45 126.0(4) . . ?
O13 N13 C45 114.7(3) . . ?
O14' N13 C45 114.6(5) . . ?
C41 C42 C43 114.7(5) . . ?
C41 C42 H42A 122.6 . . ?
C43 C42 H42A 122.6 . . ?
C44 C43 C42 120.7(6) . . ?
C44 C43 N12 120.8(6) . . ?
C42 C43 N12 118.5(6) . . ?
C43 C44 C45 122.2(6) . . ?
C43 C44 H44A 118.9 . . ?
C45 C44 H44A 118.9 . . ?
O11 N12 O12 125.6(6) . . ?
O11 N12 C43 118.1(6) . . ?
O12 N12 C43 115.6(6) . . ?
C43' C42' C41 123.4(5) . . ?
C43' C42' H42' 118.3 . . ?
C41 C42' H42' 118.3 . . ?
C42' C43' C44' 121.5(6) . . ?
C42' C43' N12' 119.1(6) . . ?
C44' C43' N12' 119.5(6) . . ?
C43' C44' C45 114.7(6) . . ?
C43' C44' H44B 122.7 . . ?
C45 C44' H44B 122.7 . . ?
O12' N12' O11' 121.2(7) . . ?
O12' N12' C43' 117.9(7) . . ?
O11' N12' C43' 120.8(7) . . ?
N17 C52 C53 175.8(7) . . ?
C52 C53 H53A 109.5 . . ?
C52 C53 H53B 109.5 . . ?
H53A C53 H53B 109.5 . . ?
C52 C53 H53C 109.5 . . ?
H53A C53 H53C 109.5 . . ?
H53B C53 H53C 109.5 . . ?
N18 C54 C55 115.8(14) . . ?
C54 C55 H55A 109.4 . . ?
C54 C55 H55B 109.5 . . ?
H55A C55 H55B 109.5 . . ?
C54 C55 H55C 109.5 . . ?
H55A C55 H55C 109.5 . . ?
H55B C55 H55C 109.5 . . ?
N3 C9 C10 108.9(4) . . ?
N3 C9 H9A 109.9 . . ?
C10 C9 H9A 109.9 . . ?
N3 C9 H9B 109.9 . . ?
C10 C9 H9B 109.9 . . ?
H9A C9 H9B 108.3 . . ?
C11 C10 C9 114.8(5) . . ?
C11 C10 H10A 108.6 . . ?
C9 C10 H10A 108.6 . . ?
C11 C10 H10B 108.6 . . ?
C9 C10 H10B 108.6 . . ?
H10A C10 H10B 107.5 . . ?
C10 C11 H11A 109.5 . . ?
C10 C11 H11B 109.5 . . ?
H11A C11 H11B 109.5 . . ?
C10 C11 H11C 109.5 . . ?
H11A C11 H11C 109.5 . . ?
H11B C11 H11C 109.5 . . ?
C10' C9' N3 106.2(5) . . ?
C10' C9' H9'A 110.5 . . ?
N3 C9' H9'A 110.5 . . ?
C10' C9' H9'B 110.5 . . ?
N3 C9' H9'B 110.5 . . ?
H9'A C9' H9'B 108.7 . . ?
C9' C10' C11' 108.5(7) . . ?
C9' C10' H10C 110.0 . . ?
C11' C10' H10C 110.0 . . ?
C9' C10' H10D 110.0 . . ?
C11' C10' H10D 110.0 . . ?
H10C C10' H10D 108.4 . . ?
C10' C11' H11D 109.5 . . ?
C10' C11' H11E 109.5 . . ?
H11D C11' H11E 109.5 . . ?
C10' C11' H11F 109.5 . . ?
H11D C11' H11F 109.5 . . ?
H11E C11' H11F 109.5 . . ?
C22 C21 C20 112.1(4) . . ?
C22 C21 H21A 109.2 . . ?
C20 C21 H21A 109.2 . . ?
C22 C21 H21B 109.2 . . ?
C20 C21 H21B 109.2 . . ?
H21A C21 H21B 107.9 . . ?
C21 C22 H22A 109.5 . . ?
C21 C22 H22B 109.5 . . ?
H22A C22 H22B 109.5 . . ?
C21 C22 H22C 109.5 . . ?
H22A C22 H22C 109.5 . . ?
H22B C22 H22C 109.5 . . ?
C22' C21' C20 109.8(9) . . ?
C22' C21' H21C 109.7 . . ?
C20 C21' H21C 109.7 . . ?
C22' C21' H21D 109.7 . . ?
C20 C21' H21D 109.7 . . ?
H21C C21' H21D 108.2 . . ?
C21' C22' H22D 109.5 . . ?
C21' C22' H22E 109.5 . . ?
H22D C22' H22E 109.5 . . ?
C21' C22' H22F 109.5 . . ?
H22D C22' H22F 109.5 . . ?
H22E C22' H22F 109.5 . . ?

loop_
_geom_bond_atom_site_label_1
_geom_bond_atom_site_label_2
_geom_bond_distance
_geom_bond_site_symmetry_2
_geom_bond_publ_flag
Eu1 O15 2.3167(17) . ?
Eu1 O1 2.3235(18) . ?
Eu1 O8 2.3395(18) . ?
Eu1 N2 2.579(2) . ?
Eu1 N6 2.583(2) . ?
Eu1 N4 2.604(2) . ?
Eu1 O9 2.6461(17) . ?
Eu1 O16 2.689(2) . ?
Eu1 N1 2.744(2) . ?
Eu1 O2 2.821(2) . ?
N1 C23 1.473(3) . ?
N1 C12 1.480(3) . ?
N1 C1 1.485(3) . ?
N2 C2 1.318(3) . ?
N2 C3 1.397(3) . ?
N3 C2 1.350(3) . ?
N3 C8 1.379(4) . ?
N3 C9 1.517(6) . ?
N3 C9' 1.598(7) . ?
N4 C13 1.317(3) . ?
N4 C14 1.409(3) . ?
N5 C13 1.351(3) . ?
N5 C19 1.382(3) . ?
N5 C20 1.464(4) . ?
N6 C24 1.315(3) . ?
N6 C25 1.409(3) . ?
N7 C24 1.350(3) . ?
N7 C30 1.403(4) . ?
N7 C31 1.459(4) . ?
N8 O2 1.213(3) . ?
N8 O3 1.234(4) . ?
N8 C35 1.453(4) . ?
N9 O4 1.216(4) . ?
N9 O5 1.223(4) . ?
N9 C37 1.459(4) . ?
N10 O7 1.208(4) . ?
N10 O6 1.229(4) . ?
N10 C39 1.461(4) . ?
N11 O9 1.227(3) . ?
N11 O10 1.227(3) . ?
N11 C41 1.431(4) . ?
N14 O20 1.212(3) . ?
N14 O21 1.223(3) . ?
N14 C51 1.465(3) . ?
N15 O17 1.232(3) . ?
N15 O16 1.239(3) . ?
N15 C47 1.435(3) . ?
N16 O19 1.215(3) . ?
N16 O18 1.223(3) . ?
N16 C49 1.454(4) . ?
C1 C2 1.485(4) . ?
C1 H1A 0.9900 . ?
C1 H1B 0.9900 . ?
C3 C8 1.378(4) . ?
C3 C4 1.410(4) . ?
C4 C5 1.379(4) . ?
C4 H4A 0.9500 . ?
C5 C6 1.380(4) . ?
C5 H5A 0.9500 . ?
C6 C7 1.375(5) . ?
C6 H6A 0.9500 . ?
C7 C8 1.388(4) . ?
C7 H7A 0.9500 . ?
C12 C13 1.488(4) . ?
C12 H12A 0.9900 . ?
C12 H12B 0.9900 . ?
C14 C15 1.387(4) . ?
C14 C19 1.400(4) . ?
C15 C16 1.380(4) . ?
C15 H15A 0.9500 . ?
C16 C17 1.404(4) . ?
C16 H16A 0.9500 . ?
C17 C18 1.361(4) . ?
C17 H17A 0.9500 . ?
C18 C19 1.391(4) . ?
C18 H18A 0.9500 . ?
C20 C21' 1.503(10) . ?
C20 C21 1.566(6) . ?
C20 H20A 0.9900 . ?
C20 H20B 0.9900 . ?
C23 C24 1.482(4) . ?
C23 H23A 0.9900 . ?
C23 H23B 0.9900 . ?
C25 C26 1.391(4) . ?
C25 C30 1.396(4) . ?
C26 C27 1.379(4) . ?
C26 H26A 0.9500 . ?
C27 C28 1.414(5) . ?
C27 H27A 0.9500 . ?
C28 C29 1.399(5) . ?
C28 H28A 0.9500 . ?
C29 C30 1.358(4) . ?
C29 H29A 0.9500 . ?
C31 C32 1.469(5) . ?
C31 H31A 0.9900 . ?
C31 H31B 0.9900 . ?
C32 C33 1.426(6) . ?
C32 H32A 0.9900 . ?
C32 H32B 0.9900 . ?
C33 H33A 0.9800 . ?
C33 H33B 0.9800 . ?
C33 H33C 0.9800 . ?
C34 O1 1.254(3) . ?
C34 C39 1.428(4) . ?
C34 C35 1.440(4) . ?
C35 C36 1.383(4) . ?
C36 C37 1.363(5) . ?
C36 H36A 0.9500 . ?
C37 C38 1.377(4) . ?
C38 C39 1.361(4) . ?
C38 H38A 0.9500 . ?
C46 O15 1.258(3) . ?
C46 C47 1.434(3) . ?
C46 C51 1.437(3) . ?
C47 C48 1.374(4) . ?
C48 C49 1.380(4) . ?
C48 H48A 0.9500 . ?
C49 C50 1.388(4) . ?
C50 C51 1.357(4) . ?
C50 H50A 0.9500 . ?
O8 C40 1.254(3) . ?
C40 C45 1.427(4) . ?
C40 C41 1.434(4) . ?
C41 C42 1.363(6) . ?
C41 C42' 1.481(7) . ?
C45 C44' 1.434(7) . ?
C45 C44 1.437(6) . ?
C45 N13 1.459(4) . ?
N13 O14 1.184(5) . ?
N13 O13' 1.200(7) . ?
N13 O13 1.242(6) . ?
N13 O14' 1.287(10) . ?
C42 C43 1.401(9) . ?
C42 H42A 0.9500 . ?
C43 C44 1.363(9) . ?
C43 N12 1.462(8) . ?
C44 H44A 0.9500 . ?
N12 O11 1.208(8) . ?
N12 O12 1.229(9) . ?
C42' C43' 1.344(9) . ?
C42' H42' 0.9500 . ?
C43' C44' 1.386(9) . ?
C43' N12' 1.449(9) . ?
C44' H44B 0.9500 . ?
N12' O12' 1.210(10) . ?
N12' O11' 1.232(9) . ?
N17 C52 1.174(9) . ?
C52 C53 1.451(8) . ?
C53 H53A 0.9800 . ?
C53 H53B 0.9800 . ?
C53 H53C 0.9800 . ?
N18 C54 1.038(12) . ?
C54 C55 1.360(11) . ?
C55 H55A 0.9800 . ?
C55 H55B 0.9800 . ?
C55 H55C 0.9800 . ?
C9 C10 1.533(8) . ?
C9 H9A 0.9900 . ?
C9 H9B 0.9900 . ?
C10 C11 1.438(8) . ?
C10 H10A 0.9900 . ?
C10 H10B 0.9900 . ?
C11 H11A 0.9800 . ?
C11 H11B 0.9800 . ?
C11 H11C 0.9800 . ?
C9' C10' 1.458(10) . ?
C9' H9'A 0.9900 . ?
C9' H9'B 0.9900 . ?
C10' C11' 1.511(11) . ?
C10' H10C 0.9900 . ?
C10' H10D 0.9900 . ?
C11' H11D 0.9800 . ?
C11' H11E 0.9800 . ?
C11' H11F 0.9800 . ?
C21 C22 1.546(9) . ?
C21 H21A 0.9900 . ?
C21 H21B 0.9900 . ?
C22 H22A 0.9800 . ?
C22 H22B 0.9800 . ?
C22 H22C 0.9800 . ?
C21' C22' 1.332(14) . ?
C21' H21C 0.9900 . ?
C21' H21D 0.9900 . ?
C22' H22D 0.9800 . ?
C22' H22E 0.9800 . ?
C22' H22F 0.9800 . ?

loop_
_geom_torsion_atom_site_label_1
_geom_torsion_atom_site_label_2
_geom_torsion_atom_site_label_3
_geom_torsion_atom_site_label_4
_geom_torsion
_geom_torsion_site_symmetry_1
_geom_torsion_site_symmetry_2
_geom_torsion_site_symmetry_3
_geom_torsion_site_symmetry_4
_geom_torsion_publ_flag
O15 Eu1 N1 C23 91.02(16) . . . . ?
O1 Eu1 N1 C23 -26.47(18) . . . . ?
O8 Eu1 N1 C23 -145.42(14) . . . . ?
N2 Eu1 N1 C23 -158.76(17) . . . . ?
N6 Eu1 N1 C23 -34.16(14) . . . . ?
N4 Eu1 N1 C23 81.04(15) . . . . ?
O9 Eu1 N1 C23 -94.59(15) . . . . ?
O16 Eu1 N1 C23 142.43(15) . . . . ?
O2 Eu1 N1 C23 23.72(15) . . . . ?
O15 Eu1 N1 C12 -29.90(18) . . . . ?
O1 Eu1 N1 C12 -147.39(14) . . . . ?
O8 Eu1 N1 C12 93.66(16) . . . . ?
N2 Eu1 N1 C12 80.32(15) . . . . ?
N6 Eu1 N1 C12 -155.08(16) . . . . ?
N4 Eu1 N1 C12 -39.88(14) . . . . ?
O9 Eu1 N1 C12 144.49(15) . . . . ?
O16 Eu1 N1 C12 21.51(15) . . . . ?
O2 Eu1 N1 C12 -97.19(15) . . . . ?
O15 Eu1 N1 C1 -149.48(15) . . . . ?
O1 Eu1 N1 C1 93.02(17) . . . . ?
O8 Eu1 N1 C1 -25.93(19) . . . . ?
N2 Eu1 N1 C1 -39.26(15) . . . . ?
N6 Eu1 N1 C1 85.33(16) . . . . ?
N4 Eu1 N1 C1 -159.47(18) . . . . ?
O9 Eu1 N1 C1 24.90(16) . . . . ?
O16 Eu1 N1 C1 -98.08(16) . . . . ?
O2 Eu1 N1 C1 143.22(16) . . . . ?
O15 Eu1 N2 C2 155.68(17) . . . . ?
O1 Eu1 N2 C2 -99.1(2) . . . . ?
O8 Eu1 N2 C2 -141.2(2) . . . . ?
N6 Eu1 N2 C2 -19.2(2) . . . . ?
N4 Eu1 N2 C2 78.30(19) . . . . ?
O9 Eu1 N2 C2 -70.92(19) . . . . ?
O16 Eu1 N2 C2 133.9(2) . . . . ?
N1 Eu1 N2 C2 28.86(18) . . . . ?
O2 Eu1 N2 C2 34.2(3) . . . . ?
O15 Eu1 N2 C3 -40.2(2) . . . . ?
O1 Eu1 N2 C3 64.9(3) . . . . ?
O8 Eu1 N2 C3 22.9(2) . . . . ?
N6 Eu1 N2 C3 144.9(2) . . . . ?
N4 Eu1 N2 C3 -117.6(2) . . . . ?
O9 Eu1 N2 C3 93.2(2) . . . . ?
O16 Eu1 N2 C3 -62.0(2) . . . . ?
N1 Eu1 N2 C3 -167.1(2) . . . . ?
O2 Eu1 N2 C3 -161.69(19) . . . . ?
O15 Eu1 N4 C13 -139.5(2) . . . . ?
O1 Eu1 N4 C13 161.09(18) . . . . ?
O8 Eu1 N4 C13 -91.3(2) . . . . ?
N2 Eu1 N4 C13 -16.9(2) . . . . ?
N6 Eu1 N4 C13 86.5(2) . . . . ?
O9 Eu1 N4 C13 41.1(3) . . . . ?
O16 Eu1 N4 C13 -70.79(19) . . . . ?
N1 Eu1 N4 C13 33.16(18) . . . . ?
O2 Eu1 N4 C13 141.8(2) . . . . ?
O15 Eu1 N4 C14 7.3(2) . . . . ?
O1 Eu1 N4 C14 -52.1(2) . . . . ?
O8 Eu1 N4 C14 55.5(2) . . . . ?
N2 Eu1 N4 C14 129.9(2) . . . . ?
N6 Eu1 N4 C14 -126.7(2) . . . . ?
O9 Eu1 N4 C14 -172.05(18) . . . . ?
O16 Eu1 N4 C14 76.0(2) . . . . ?
N1 Eu1 N4 C14 180.0(2) . . . . ?
O2 Eu1 N4 C14 -71.4(2) . . . . ?
O15 Eu1 N6 C24 -100.91(18) . . . . ?
O1 Eu1 N6 C24 -148.96(18) . . . . ?
O8 Eu1 N6 C24 151.59(16) . . . . ?
N2 Eu1 N6 C24 73.20(18) . . . . ?
N4 Eu1 N6 C24 -26.75(18) . . . . ?
O9 Eu1 N6 C24 127.04(19) . . . . ?
O16 Eu1 N6 C24 18.5(2) . . . . ?
N1 Eu1 N6 C24 25.47(16) . . . . ?
O2 Eu1 N6 C24 -82.05(17) . . . . ?
O15 Eu1 N6 C25 60.6(2) . . . . ?
O1 Eu1 N6 C25 12.5(2) . . . . ?
O8 Eu1 N6 C25 -46.9(2) . . . . ?
N2 Eu1 N6 C25 -125.3(2) . . . . ?
N4 Eu1 N6 C25 134.7(2) . . . . ?
O9 Eu1 N6 C25 -71.5(2) . . . . ?
O16 Eu1 N6 C25 -179.98(18) . . . . ?
N1 Eu1 N6 C25 -173.0(2) . . . . ?
O2 Eu1 N6 C25 79.4(2) . . . . ?
C23 N1 C1 C2 166.6(2) . . . . ?
C12 N1 C1 C2 -71.9(3) . . . . ?
Eu1 N1 C1 C2 47.4(2) . . . . ?
C3 N2 C2 N3 -0.9(3) . . . . ?
Eu1 N2 C2 N3 167.59(18) . . . . ?
C3 N2 C2 C1 177.1(2) . . . . ?
Eu1 N2 C2 C1 -14.4(3) . . . . ?
C8 N3 C2 N2 1.7(3) . . . . ?
C9 N3 C2 N2 -162.2(3) . . . . ?
C9' N3 C2 N2 156.9(4) . . . . ?
C8 N3 C2 C1 -176.2(3) . . . . ?
C9 N3 C2 C1 19.9(5) . . . . ?
C9' N3 C2 C1 -21.0(5) . . . . ?
N1 C1 C2 N2 -25.2(4) . . . . ?
N1 C1 C2 N3 152.5(3) . . . . ?
C2 N2 C3 C8 -0.3(3) . . . . ?
Eu1 N2 C3 C8 -165.78(19) . . . . ?
C2 N2 C3 C4 -177.1(3) . . . . ?
Eu1 N2 C3 C4 17.5(4) . . . . ?
C8 C3 C4 C5 -1.7(4) . . . . ?
N2 C3 C4 C5 174.7(3) . . . . ?
C3 C4 C5 C6 1.3(4) . . . . ?
C4 C5 C6 C7 0.1(5) . . . . ?
C5 C6 C7 C8 -0.9(5) . . . . ?
N2 C3 C8 N3 1.3(3) . . . . ?
C4 C3 C8 N3 178.4(2) . . . . ?
N2 C3 C8 C7 -176.2(3) . . . . ?
C4 C3 C8 C7 0.9(4) . . . . ?
C2 N3 C8 C3 -1.8(3) . . . . ?
C9 N3 C8 C3 161.1(3) . . . . ?
C9' N3 C8 C3 -159.5(3) . . . . ?
C2 N3 C8 C7 175.4(3) . . . . ?
C9 N3 C8 C7 -21.7(6) . . . . ?
C9' N3 C8 C7 17.7(6) . . . . ?
C6 C7 C8 C3 0.4(5) . . . . ?
C6 C7 C8 N3 -176.4(3) . . . . ?
C23 N1 C12 C13 -76.6(3) . . . . ?
C1 N1 C12 C13 162.0(2) . . . . ?
Eu1 N1 C12 C13 43.9(2) . . . . ?
C14 N4 C13 N5 0.1(3) . . . . ?
Eu1 N4 C13 N5 155.02(18) . . . . ?
C14 N4 C13 C12 -178.5(2) . . . . ?
Eu1 N4 C13 C12 -23.5(3) . . . . ?
C19 N5 C13 N4 -1.4(3) . . . . ?
C20 N5 C13 N4 -177.6(3) . . . . ?
C19 N5 C13 C12 177.1(3) . . . . ?
C20 N5 C13 C12 0.9(4) . . . . ?
N1 C12 C13 N4 -16.1(4) . . . . ?
N1 C12 C13 N5 165.4(2) . . . . ?
C13 N4 C14 C15 -179.5(3) . . . . ?
Eu1 N4 C14 C15 30.8(4) . . . . ?
C13 N4 C14 C19 1.3(3) . . . . ?
Eu1 N4 C14 C19 -148.38(19) . . . . ?
C19 C14 C15 C16 0.7(4) . . . . ?
N4 C14 C15 C16 -178.4(3) . . . . ?
C14 C15 C16 C17 0.5(4) . . . . ?
C15 C16 C17 C18 -2.3(5) . . . . ?
C16 C17 C18 C19 2.7(5) . . . . ?
C13 N5 C19 C18 -179.3(3) . . . . ?
C20 N5 C19 C18 -3.0(5) . . . . ?
C13 N5 C19 C14 2.1(3) . . . . ?
C20 N5 C19 C14 178.4(3) . . . . ?
C17 C18 C19 N5 -179.9(3) . . . . ?
C17 C18 C19 C14 -1.5(4) . . . . ?
C15 C14 C19 N5 178.6(2) . . . . ?
N4 C14 C19 N5 -2.1(3) . . . . ?
C15 C14 C19 C18 -0.2(4) . . . . ?
N4 C14 C19 C18 179.1(3) . . . . ?
C13 N5 C20 C21' 111.7(5) . . . . ?
C19 N5 C20 C21' -63.9(5) . . . . ?
C13 N5 C20 C21 77.4(4) . . . . ?
C19 N5 C20 C21 -98.2(4) . . . . ?
C12 N1 C23 C24 161.9(2) . . . . ?
C1 N1 C23 C24 -76.6(3) . . . . ?
Eu1 N1 C23 C24 41.4(2) . . . . ?
C25 N6 C24 N7 -1.1(3) . . . . ?
Eu1 N6 C24 N7 165.39(15) . . . . ?
C25 N6 C24 C23 -179.9(2) . . . . ?
Eu1 N6 C24 C23 -13.4(3) . . . . ?
C30 N7 C24 N6 1.3(3) . . . . ?
C31 N7 C24 N6 -179.4(2) . . . . ?
C30 N7 C24 C23 -179.9(2) . . . . ?
C31 N7 C24 C23 -0.6(4) . . . . ?
N1 C23 C24 N6 -21.4(3) . . . . ?
N1 C23 C24 N7 159.9(2) . . . . ?
C24 N6 C25 C26 -175.7(3) . . . . ?
Eu1 N6 C25 C26 20.9(4) . . . . ?
C24 N6 C25 C30 0.5(3) . . . . ?
Eu1 N6 C25 C30 -162.92(17) . . . . ?
C30 C25 C26 C27 1.1(4) . . . . ?
N6 C25 C26 C27 177.0(3) . . . . ?
C25 C26 C27 C28 -0.1(4) . . . . ?
C26 C27 C28 C29 -1.3(5) . . . . ?
C27 C28 C29 C30 1.7(5) . . . . ?
C28 C29 C30 C25 -0.7(4) . . . . ?
C28 C29 C30 N7 -177.8(3) . . . . ?
C26 C25 C30 C29 -0.7(4) . . . . ?
N6 C25 C30 C29 -177.4(3) . . . . ?
C26 C25 C30 N7 176.9(2) . . . . ?
N6 C25 C30 N7 0.3(3) . . . . ?
C24 N7 C30 C29 176.6(3) . . . . ?
C31 N7 C30 C29 -2.8(4) . . . . ?
C24 N7 C30 C25 -0.9(3) . . . . ?
C31 N7 C30 C25 179.7(2) . . . . ?
C24 N7 C31 C32 83.0(4) . . . . ?
C30 N7 C31 C32 -97.8(4) . . . . ?
N7 C31 C32 C33 52.2(5) . . . . ?
O1 C34 C35 C36 -179.9(3) . . . . ?
C39 C34 C35 C36 -1.2(4) . . . . ?
O1 C34 C35 N8 1.9(4) . . . . ?
C39 C34 C35 N8 -179.4(3) . . . . ?
O2 N8 C35 C36 -156.9(3) . . . . ?
O3 N8 C35 C36 23.2(4) . . . . ?
O2 N8 C35 C34 21.4(4) . . . . ?
O3 N8 C35 C34 -158.5(3) . . . . ?
C34 C35 C36 C37 -2.9(5) . . . . ?
N8 C35 C36 C37 175.4(3) . . . . ?
C35 C36 C37 C38 3.5(5) . . . . ?
C35 C36 C37 N9 -175.8(3) . . . . ?
O4 N9 C37 C36 -11.2(5) . . . . ?
O5 N9 C37 C36 168.5(3) . . . . ?
O4 N9 C37 C38 169.6(3) . . . . ?
O5 N9 C37 C38 -10.8(4) . . . . ?
C36 C37 C38 C39 0.2(5) . . . . ?
N9 C37 C38 C39 179.5(3) . . . . ?
C37 C38 C39 C34 -4.9(5) . . . . ?
C37 C38 C39 N10 175.6(3) . . . . ?
O1 C34 C39 C38 -176.1(3) . . . . ?
C35 C34 C39 C38 5.2(4) . . . . ?
O1 C34 C39 N10 3.4(4) . . . . ?
C35 C34 C39 N10 -175.3(3) . . . . ?
O7 N10 C39 C38 -135.9(3) . . . . ?
O6 N10 C39 C38 39.5(4) . . . . ?
O7 N10 C39 C34 44.5(4) . . . . ?
O6 N10 C39 C34 -140.0(3) . . . . ?
O15 C46 C47 C48 176.6(2) . . . . ?
C51 C46 C47 C48 -4.5(3) . . . . ?
O15 C46 C47 N15 -5.1(4) . . . . ?
C51 C46 C47 N15 173.7(2) . . . . ?
O17 N15 C47 C48 26.8(3) . . . . ?
O16 N15 C47 C48 -151.6(2) . . . . ?
O17 N15 C47 C46 -151.6(2) . . . . ?
O16 N15 C47 C46 30.0(3) . . . . ?
C46 C47 C48 C49 0.1(4) . . . . ?
N15 C47 C48 C49 -178.2(2) . . . . ?
C47 C48 C49 C50 2.8(4) . . . . ?
C47 C48 C49 N16 -177.4(2) . . . . ?
O19 N16 C49 C48 -169.0(2) . . . . ?
O18 N16 C49 C48 10.5(4) . . . . ?
O19 N16 C49 C50 10.9(4) . . . . ?
O18 N16 C49 C50 -169.7(2) . . . . ?
C48 C49 C50 C51 -0.6(4) . . . . ?
N16 C49 C50 C51 179.6(2) . . . . ?
C49 C50 C51 C46 -4.8(4) . . . . ?
C49 C50 C51 N14 178.2(2) . . . . ?
O15 C46 C51 C50 -174.0(2) . . . . ?
C47 C46 C51 C50 7.0(4) . . . . ?
O15 C46 C51 N14 3.0(3) . . . . ?
C47 C46 C51 N14 -176.0(2) . . . . ?
O20 N14 C51 C50 42.5(3) . . . . ?
O21 N14 C51 C50 -135.6(2) . . . . ?
O20 N14 C51 C46 -134.7(2) . . . . ?
O21 N14 C51 C46 47.1(3) . . . . ?
C39 C34 O1 Eu1 142.3(3) . . . . ?
C35 C34 O1 Eu1 -39.2(5) . . . . ?
O15 Eu1 O1 C34 -47.3(3) . . . . ?
O8 Eu1 O1 C34 -129.0(4) . . . . ?
N2 Eu1 O1 C34 -170.6(3) . . . . ?
N6 Eu1 O1 C34 98.7(3) . . . . ?
N4 Eu1 O1 C34 12.4(4) . . . . ?
O9 Eu1 O1 C34 163.2(4) . . . . ?
O16 Eu1 O1 C34 -72.7(4) . . . . ?
N1 Eu1 O1 C34 91.7(3) . . . . ?
O2 Eu1 O1 C34 31.7(3) . . . . ?
O3 N8 O2 Eu1 159.0(2) . . . . ?
C35 N8 O2 Eu1 -20.9(4) . . . . ?
O15 Eu1 O2 N8 82.2(3) . . . . ?
O1 Eu1 O2 N8 1.8(3) . . . . ?
O8 Eu1 O2 N8 28.1(3) . . . . ?
N2 Eu1 O2 N8 -145.8(3) . . . . ?
N6 Eu1 O2 N8 -83.7(3) . . . . ?
N4 Eu1 O2 N8 163.5(3) . . . . ?
O9 Eu1 O2 N8 -54.4(3) . . . . ?
O16 Eu1 O2 N8 129.7(3) . . . . ?
N1 Eu1 O2 N8 -141.1(3) . . . . ?
O15 Eu1 O8 C40 -137.5(3) . . . . ?
O1 Eu1 O8 C40 -61.1(3) . . . . ?
N2 Eu1 O8 C40 91.9(3) . . . . ?
N6 Eu1 O8 C40 -2.2(3) . . . . ?
N4 Eu1 O8 C40 175.2(3) . . . . ?
O9 Eu1 O8 C40 21.6(3) . . . . ?
O16 Eu1 O8 C40 156.3(3) . . . . ?
N1 Eu1 O8 C40 79.7(3) . . . . ?
O2 Eu1 O8 C40 -85.1(3) . . . . ?
O10 N11 O9 Eu1 137.8(2) . . . . ?
C41 N11 O9 Eu1 -45.0(4) . . . . ?
O15 Eu1 O9 N11 52.0(3) . . . . ?
O1 Eu1 O9 N11 99.6(2) . . . . ?
O8 Eu1 O9 N11 20.2(2) . . . . ?
N2 Eu1 O9 N11 -61.9(2) . . . . ?
N6 Eu1 O9 N11 178.0(2) . . . . ?
N4 Eu1 O9 N11 -128.9(2) . . . . ?
O16 Eu1 O9 N11 -35.7(2) . . . . ?
N1 Eu1 O9 N11 -122.0(2) . . . . ?
O2 Eu1 O9 N11 148.6(2) . . . . ?
C47 C46 O15 Eu1 -33.2(4) . . . . ?
C51 C46 O15 Eu1 148.02(19) . . . . ?
O1 Eu1 O15 C46 -131.3(3) . . . . ?
O8 Eu1 O15 C46 -53.4(3) . . . . ?
N2 Eu1 O15 C46 7.5(3) . . . . ?
N6 Eu1 O15 C46 -179.4(2) . . . . ?
N4 Eu1 O15 C46 97.8(3) . . . . ?
O9 Eu1 O15 C46 -82.8(3) . . . . ?
O16 Eu1 O15 C46 28.9(3) . . . . ?
N1 Eu1 O15 C46 88.8(3) . . . . ?
O2 Eu1 O15 C46 163.2(3) . . . . ?
O17 N15 O16 Eu1 153.99(19) . . . . ?
C47 N15 O16 Eu1 -27.7(4) . . . . ?
O15 Eu1 O16 N15 3.9(2) . . . . ?
O1 Eu1 O16 N15 31.0(3) . . . . ?
O8 Eu1 O16 N15 86.3(2) . . . . ?
N2 Eu1 O16 N15 163.9(3) . . . . ?
N6 Eu1 O16 N15 -132.0(2) . . . . ?
N4 Eu1 O16 N15 -80.6(2) . . . . ?
O9 Eu1 O16 N15 136.8(2) . . . . ?
N1 Eu1 O16 N15 -138.1(2) . . . . ?
O2 Eu1 O16 N15 -47.5(3) . . . . ?
Eu1 O8 C40 C45 148.3(2) . . . . ?
Eu1 O8 C40 C41 -33.7(4) . . . . ?
O9 N11 C41 C42 -159.7(3) . . . . ?
O10 N11 C41 C42 17.5(5) . . . . ?
O9 N11 C41 C40 32.8(4) . . . . ?
O10 N11 C41 C40 -150.1(3) . . . . ?
O9 N11 C41 C42' -130.9(4) . . . . ?
O10 N11 C41 C42' 46.2(5) . . . . ?
O8 C40 C41 C42 -162.7(4) . . . . ?
C45 C40 C41 C42 15.6(5) . . . . ?
O8 C40 C41 N11 2.3(4) . . . . ?
C45 C40 C41 N11 -179.5(3) . . . . ?
O8 C40 C41 C42' 166.4(4) . . . . ?
C45 C40 C41 C42' -15.4(5) . . . . ?
O8 C40 C45 C44' -160.3(4) . . . . ?
C41 C40 C45 C44' 21.5(5) . . . . ?
O8 C40 C45 C44 162.4(4) . . . . ?
C41 C40 C45 C44 -15.8(5) . . . . ?
O8 C40 C45 N13 -2.7(5) . . . . ?
C41 C40 C45 N13 179.0(3) . . . . ?
C40 C45 N13 O14 -29.9(5) . . . . ?
C44' C45 N13 O14 131.3(4) . . . . ?
C44 C45 N13 O14 165.2(4) . . . . ?
C40 C45 N13 O13' -169.7(5) . . . . ?
C44' C45 N13 O13' -8.5(6) . . . . ?
C44 C45 N13 O13' 25.4(7) . . . . ?
C40 C45 N13 O13 158.3(4) . . . . ?
C44' C45 N13 O13 -40.5(5) . . . . ?
C44 C45 N13 O13 -6.6(6) . . . . ?
C40 C45 N13 O14' 30.3(6) . . . . ?
C44' C45 N13 O14' -168.5(5) . . . . ?
C44 C45 N13 O14' -134.6(6) . . . . ?
N11 C41 C42 C43 -179.2(4) . . . . ?
C40 C41 C42 C43 -13.1(7) . . . . ?
C42' C41 C42 C43 63.4(8) . . . . ?
C41 C42 C43 C44 11.4(8) . . . . ?
C41 C42 C43 N12 -171.0(5) . . . . ?
C42 C43 C44 C45 -14.3(9) . . . . ?
N12 C43 C44 C45 168.1(5) . . . . ?
C40 C45 C44 C43 16.9(7) . . . . ?
C44' C45 C44 C43 -99.0(9) . . . . ?
N13 C45 C44 C43 -177.8(5) . . . . ?
C44 C43 N12 O11 -173.3(6) . . . . ?
C42 C43 N12 O11 9.1(9) . . . . ?
C44 C43 N12 O12 -2.7(9) . . . . ?
C42 C43 N12 O12 179.7(6) . . . . ?
C42 C41 C42' C43' -114.2(11) . . . . ?
N11 C41 C42' C43' 170.7(5) . . . . ?
C40 C41 C42' C43' 6.6(7) . . . . ?
C41 C42' C43' C44' -0.4(9) . . . . ?
C41 C42' C43' N12' 179.7(5) . . . . ?
C42' C43' C44' C45 4.1(8) . . . . ?
N12' C43' C44' C45 -176.0(5) . . . . ?
C40 C45 C44' C43' -16.0(7) . . . . ?
C44 C45 C44' C43' 68.9(8) . . . . ?
N13 C45 C44' C43' -175.6(4) . . . . ?
C42' C43' N12' O12' -177.8(7) . . . . ?
C44' C43' N12' O12' 2.3(10) . . . . ?
C42' C43' N12' O11' -1.7(10) . . . . ?
C44' C43' N12' O11' 178.5(6) . . . . ?
C2 N3 C9 C10 -113.3(4) . . . . ?
C8 N3 C9 C10 86.3(5) . . . . ?
C9' N3 C9 C10 -1.8(5) . . . . ?
N3 C9 C10 C11 69.5(6) . . . . ?
C2 N3 C9' C10' 120.5(5) . . . . ?
C8 N3 C9' C10' -87.0(6) . . . . ?
C9 N3 C9' C10' 27.5(5) . . . . ?
N3 C9' C10' C11' 174.7(6) . . . . ?
N5 C20 C21 C22 73.7(5) . . . . ?
C21' C20 C21 C22 -25.7(8) . . . . ?
N5 C20 C21' C22' -80.5(9) . . . . ?
C21 C20 C21' C22' 13.3(8) . . . . ?
